data_7101304
loop_
_publ_author_name
'Jing Wang'
'Yue-Hua Zhang'
'Ming-Liang Tong'

_publ_section_title
;
Two new 3D metal-organic frameworks of nanoscale cages
constructed by Cd(II) and conformation-flexible cyclohexanehexacarboxylate
;
_journal_issue 30
_journal_name_full 'Chemical Communications'
_journal_paper_doi 10.1039/b604584g
_journal_year 2006
_chemical_formula_sum 'C48 H81 Cd12 O76.5'
_chemical_formula_weight 3230.93
_chemical_name_systematic
;
?
;
_space_group_IT_number 148
_symmetry_cell_setting trigonal
_symmetry_space_group_name_Hall '-R 3'
_symmetry_space_group_name_H-M 'R -3 :H'
_atom_sites_solution_hydrogens geom
_atom_sites_solution_primary direct
_atom_sites_solution_secondary difmap
_audit_creation_method SHELXL-97
_cell_angle_alpha 90.00
_cell_angle_beta 90.00
_cell_angle_gamma 120.00
_cell_formula_units_Z 3
_cell_length_a 17.7971(14)
_cell_length_b 17.7971(14)
_cell_length_c 22.961(4)
_cell_measurement_temperature 293(2)
_cell_volume 6298.2(12)
_computing_cell_refinement 'SAINT-PLUS, Ver. 6.0, 1997'
_computing_data_collection 'SMART, 1998.'
_computing_data_reduction 'SAINT-PLUS, Ver. 6.0, 1997'
_computing_molecular_graphics 'XP, Ver. 6.10, Bruker AXS Inc., 2000'
_computing_publication_material 'SHELXTL-Bruker AXS Inc., 1998'
_computing_structure_refinement 'SHELXL-97 (Sheldrick, 1997)'
_computing_structure_solution 'SHELXS-97 (Sheldrick, 1990)'
_diffrn_ambient_temperature 293(2)
_diffrn_measured_fraction_theta_full 0.983
_diffrn_measured_fraction_theta_max 0.983
_diffrn_measurement_device_type 'CCD area detector'
_diffrn_measurement_method 'phi and omega scans'
_diffrn_radiation_monochromator graphite
_diffrn_radiation_source 'fine-focus sealed tube'
_diffrn_radiation_type MoK\a
_diffrn_radiation_wavelength 0.71073
_diffrn_reflns_av_R_equivalents 0.0391
_diffrn_reflns_av_sigmaI/netI 0.0640
_diffrn_reflns_limit_h_max 21
_diffrn_reflns_limit_h_min -21
_diffrn_reflns_limit_k_max 11
_diffrn_reflns_limit_k_min -14
_diffrn_reflns_limit_l_max 28
_diffrn_reflns_limit_l_min -5
_diffrn_reflns_number 5450
_diffrn_reflns_theta_full 26.00
_diffrn_reflns_theta_max 26.00
_diffrn_reflns_theta_min 2.21
_diffrn_standards_decay_% 0
_diffrn_standards_interval_count 0
_diffrn_standards_interval_time 0
_diffrn_standards_number 0
_exptl_absorpt_coefficient_mu 3.108
_exptl_absorpt_correction_T_max 0.8188
_exptl_absorpt_correction_T_min 0.6313
_exptl_absorpt_correction_type multi-scan
_exptl_absorpt_process_details 'SADABS (Bruker, 2002)'
_exptl_crystal_colour colorless
_exptl_crystal_density_diffrn 2.556
_exptl_crystal_density_method 'not measured'
_exptl_crystal_description block
_exptl_crystal_F_000 4671
_exptl_crystal_size_max 0.16
_exptl_crystal_size_mid 0.12
_exptl_crystal_size_min 0.07
_refine_diff_density_max 1.794
_refine_diff_density_min -0.785
_refine_diff_density_rms 0.176
_refine_ls_extinction_method none
_refine_ls_goodness_of_fit_ref 1.064
_refine_ls_hydrogen_treatment constr
_refine_ls_matrix_type full
_refine_ls_number_parameters 217
_refine_ls_number_reflns 2707
_refine_ls_number_restraints 9
_refine_ls_restrained_S_all 1.063
_refine_ls_R_factor_all 0.0615
_refine_ls_R_factor_gt 0.0469
_refine_ls_shift/su_max 0.000
_refine_ls_shift/su_mean 0.000
_refine_ls_structure_factor_coef Fsqd
_refine_ls_weighting_details 'calc w=1/[\s^2^(Fo^2^)+(0.0419P)^2^+14.0730P] where P=(Fo^2^+2Fc^2^)/3'
_refine_ls_weighting_scheme calc
_refine_ls_wR_factor_gt 0.0984
_refine_ls_wR_factor_ref 0.1049
_reflns_number_gt 2193
_reflns_number_total 2707
_reflns_threshold_expression >2sigma(I)
_cod_data_source_file b604584g.txt
_cod_original_sg_symbol_H-M R-3
_cod_original_formula_sum 'C48 H81 Cd12 O76.50'
_cod_database_code 7101304

loop_
_symmetry_equiv_pos_as_xyz
'x, y, z'
'-y, x-y, z'
'-x+y, -x, z'
'x+2/3, y+1/3, z+1/3'
'-y+2/3, x-y+1/3, z+1/3'
'-x+y+2/3, -x+1/3, z+1/3'
'x+1/3, y+2/3, z+2/3'
'-y+1/3, x-y+2/3, z+2/3'
'-x+y+1/3, -x+2/3, z+2/3'
'-x, -y, -z'
'y, -x+y, -z'
'x-y, x, -z'
'-x+2/3, -y+1/3, -z+1/3'
'y+2/3, -x+y+1/3, -z+1/3'
'x-y+2/3, x+1/3, -z+1/3'
'-x+1/3, -y+2/3, -z+2/3'
'y+1/3, -x+y+2/3, -z+2/3'
'x-y+1/3, x+2/3, -z+2/3'

loop_
_atom_site_label
_atom_site_type_symbol
_atom_site_fract_x
_atom_site_fract_y
_atom_site_fract_z
_atom_site_U_iso_or_equiv
_atom_site_adp_type
_atom_site_occupancy
_atom_site_symmetry_multiplicity
_atom_site_calc_flag
_atom_site_refinement_flags
Cd1 Cd 0.42043(3) 0.38541(3) 0.02161(2) 0.02048(17) Uani 1 1 d .
Cd2 Cd 0.33461(3) 0.17186(3) -0.08064(2) 0.02107(17) Uani 1 1 d .
O1 O 0.3907(4) 0.2443(3) 0.0238(2) 0.0280(13) Uani 1 1 d .
O2 O 0.2694(4) 0.1233(4) 0.0060(2) 0.0314(13) Uani 1 1 d .
O3 O 0.3048(3) 0.3397(3) 0.0816(2) 0.0239(12) Uani 1 1 d .
O4 O 0.1963(3) 0.2469(3) 0.1345(2) 0.0256(12) Uani 1 1 d .
O5 O 0.4056(4) 0.3620(4) 0.2313(3) 0.0518(19) Uani 1 1 d .
O6 O 0.2797(4) 0.2937(5) 0.2784(3) 0.0501(18) Uani 1 1 d .
O7 O 0.4746(3) 0.2481(3) -0.0972(2) 0.0275(12) Uani 1 1 d .
O8 O 0.4163(3) 0.2084(4) -0.1841(2) 0.0319(13) Uani 1 1 d .
O1W O 0.4533(3) 0.5351(4) 0.0345(2) 0.0249(12) Uani 1 1 d D
H1WA H 0.421(4) 0.555(5) 0.023(3) 0.04(3) Uiso 1 1 d D
H1WB H 0.456(6) 0.538(7) 0.0716(6) 0.08(4) Uiso 1 1 d D
O2W O 0.5216(4) 0.4252(4) 0.0935(2) 0.0447(16) Uani 1 1 d D
H2WA H 0.5549 0.4789 0.1002 0.054 Uiso 1 1 d RD
H2WB H 0.5532 0.4033 0.0851 0.054 Uiso 1 1 d RD
C1 C 0.3048(5) 0.1580(4) 0.1057(3) 0.0170(15) Uani 1 1 d .
H1 H 0.2430 0.1159 0.1108 0.020 Uiso 1 1 calc R
C2 C 0.3270(4) 0.2400(4) 0.1413(3) 0.0134(14) Uani 1 1 d .
H2 H 0.3887 0.2823 0.1363 0.016 Uiso 1 1 calc R
C3 C 0.3090(5) 0.2168(4) 0.2066(3) 0.0148(15) Uani 1 1 d .
H3 H 0.2471 0.1754 0.2119 0.018 Uiso 1 1 calc R
C4 C 0.3228(5) 0.1782(5) 0.0407(3) 0.0212(17) Uani 1 1 d .
C5 C 0.2734(5) 0.2789(5) 0.1181(3) 0.0173(15) Uani 1 1 d .
C6 C 0.3334(6) 0.2986(5) 0.2413(3) 0.0252(18) Uani 1 1 d .
C7 C 0.5719(4) 0.2886(4) -0.1772(3) 0.0142(14) Uani 1 1 d .
H7 H 0.5689 0.2872 -0.2199 0.017 Uiso 1 1 calc R
C8 C 0.4802(5) 0.2454(4) -0.1517(3) 0.0205(16) Uani 1 1 d .
O3W O 0.3251(5) 0.5605(5) -0.0055(4) 0.069(2) Uani 1 1 d D
H3WA H 0.286(4) 0.553(6) 0.019(4) 0.083 Uiso 1 1 d D
H3WB H 0.306(6) 0.515(4) -0.027(4) 0.083 Uiso 1 1 d D
O4W O 0.5730(16) 0.3340(18) 0.1637(11) 0.184(10) Uiso 0.60 1 d P
O4W' O 0.582(3) 0.300(3) 0.117(2) 0.202(16) Uiso 0.40 1 d P
O5W O 0.0000 0.0000 0.0000 0.118(17) Uiso 0.50 6 d SP
O6W O 0.0939(14) -0.0063(15) 0.0548(10) 0.193(9) Uiso 0.67 1 d P

loop_
_atom_site_aniso_label
_atom_site_aniso_U_11
_atom_site_aniso_U_22
_atom_site_aniso_U_33
_atom_site_aniso_U_23
_atom_site_aniso_U_13
_atom_site_aniso_U_12
Cd1 0.0189(3) 0.0194(3) 0.0198(3) 0.0017(2) -0.0013(2) 0.0071(3)
Cd2 0.0248(3) 0.0160(3) 0.0216(3) 0.0002(2) 0.0038(2) 0.0096(3)
O1 0.041(4) 0.031(3) 0.019(3) 0.008(2) 0.012(2) 0.024(3)
O2 0.038(4) 0.034(3) 0.015(2) -0.004(2) -0.004(2) 0.013(3)
O3 0.022(3) 0.032(3) 0.026(3) 0.014(2) 0.008(2) 0.020(3)
O4 0.022(3) 0.027(3) 0.031(3) 0.008(2) 0.007(2) 0.015(3)
O5 0.065(5) 0.016(3) 0.049(4) -0.016(3) -0.005(3) 0.001(3)
O6 0.056(4) 0.072(5) 0.037(3) -0.030(3) -0.003(3) 0.043(4)
O7 0.024(3) 0.031(3) 0.019(2) 0.002(2) 0.007(2) 0.008(3)
O8 0.018(3) 0.042(4) 0.028(3) -0.002(3) 0.000(2) 0.009(3)
O1W 0.022(3) 0.029(3) 0.026(3) 0.001(2) 0.003(2) 0.014(3)
O2W 0.039(4) 0.047(4) 0.041(3) -0.009(3) -0.018(3) 0.016(3)
C1 0.020(4) 0.017(4) 0.016(3) 0.000(3) 0.001(3) 0.011(3)
C2 0.012(4) 0.010(3) 0.014(3) 0.000(3) 0.000(3) 0.003(3)
C3 0.016(4) 0.018(4) 0.012(3) -0.004(3) -0.001(3) 0.010(3)
C4 0.028(4) 0.031(5) 0.012(3) 0.006(3) 0.005(3) 0.020(4)
C5 0.027(4) 0.018(4) 0.011(3) -0.003(3) -0.004(3) 0.014(4)
C6 0.047(5) 0.023(5) 0.017(3) -0.006(3) -0.014(3) 0.027(4)
C7 0.014(4) 0.019(4) 0.012(3) 0.001(3) -0.002(3) 0.011(3)
C8 0.026(4) 0.012(4) 0.027(4) 0.005(3) 0.001(3) 0.012(3)
O3W 0.049(5) 0.066(6) 0.094(7) 0.005(5) 0.007(4) 0.030(4)

loop_
_atom_type_symbol
_atom_type_description
_atom_type_scat_dispersion_real
_atom_type_scat_dispersion_imag
_atom_type_scat_source
C C 0.0033 0.0016 'International Tables Vol C Tables 4.2.6.8 and 6.1.1.4'
H H 0.0000 0.0000 'International Tables Vol C Tables 4.2.6.8 and 6.1.1.4'
O O 0.0106 0.0060 'International Tables Vol C Tables 4.2.6.8 and 6.1.1.4'
Cd Cd -0.8075 1.2024 'International Tables Vol C Tables 4.2.6.8 and 6.1.1.4'

loop_
_geom_angle_atom_site_label_1
_geom_angle_atom_site_label_2
_geom_angle_atom_site_label_3
_geom_angle
_geom_angle_site_symmetry_1
_geom_angle_site_symmetry_3
O6 Cd1 O3 93.1(2) 9_554 .
O6 Cd1 O2W 163.2(2) 9_554 .
O3 Cd1 O2W 96.0(2) . .
O6 Cd1 O1 102.6(2) 9_554 .
O3 Cd1 O1 85.56(18) . .
O2W Cd1 O1 92.2(2) . .
O6 Cd1 O1W 87.0(2) 9_554 10_665
O3 Cd1 O1W 166.76(18) . 10_665
O2W Cd1 O1W 80.9(2) . 10_665
O1 Cd1 O1W 107.35(18) . 10_665
O6 Cd1 O1W 84.5(2) 9_554 .
O3 Cd1 O1W 89.82(18) . .
O2W Cd1 O1W 81.5(2) . .
O1 Cd1 O1W 171.75(17) . .
O1W Cd1 O1W 77.01(19) 10_665 .
O5 Cd2 O7 103.2(2) 9_554 .
O5 Cd2 O2 100.1(2) 9_554 .
O7 Cd2 O2 126.87(18) . .
O5 Cd2 O4 104.0(2) 9_554 11
O7 Cd2 O4 121.11(18) . 11
O2 Cd2 O4 97.92(19) . 11
O5 Cd2 O3 158.0(2) 9_554 11
O7 Cd2 O3 91.01(19) . 11
O2 Cd2 O3 84.03(19) . 11
O4 Cd2 O3 54.05(16) 11 11
O5 Cd2 C5 130.8(2) 9_554 11
O7 Cd2 C5 107.3(2) . 11
O2 Cd2 C5 91.38(19) . 11
O4 Cd2 C5 26.85(18) 11 11
O3 Cd2 C5 27.20(18) 11 11
C4 O1 Cd1 128.3(5) . .
C4 O2 Cd2 102.7(4) . .
C5 O3 Cd1 130.4(4) . .
C5 O3 Cd2 88.2(4) . 12
Cd1 O3 Cd2 137.2(2) . 12
C5 O4 Cd2 97.4(4) . 12
C6 O5 Cd2 145.1(6) . 5
C6 O6 Cd1 136.5(6) . 5
C8 O7 Cd2 103.6(5) . .
Cd1 O1W Cd1 102.99(19) 10_665 .
C4 C1 C3 108.3(5) . 13
C4 C1 C2 111.7(6) . .
C3 C1 C2 111.1(5) 13 .
C5 C2 C1 108.8(5) . .
C5 C2 C3 111.5(5) . .
C1 C2 C3 109.9(5) . .
C6 C3 C1 110.2(5) . 13
C6 C3 C2 109.4(6) . .
C1 C3 C2 109.8(5) 13 .
O2 C4 O1 122.3(6) . .
O2 C4 C1 116.7(7) . .
O1 C4 C1 120.8(6) . .
O4 C5 O3 120.3(6) . .
O4 C5 C2 118.7(6) . .
O3 C5 C2 120.9(6) . .
O4 C5 Cd2 55.8(3) . 12
O3 C5 Cd2 64.6(4) . 12
C2 C5 Cd2 174.3(5) . 12
O5 C6 O6 126.9(7) . .
O5 C6 C3 116.4(7) . .
O6 C6 C3 116.7(7) . .
C8 C7 C7 108.5(6) . 17_554
C8 C7 C7 108.6(6) . 18_544
C7 C7 C7 110.5(4) 17_554 18_544
O8 C8 O7 123.4(7) . .
O8 C8 C7 120.2(6) . .
O7 C8 C7 116.5(6) . .

loop_
_geom_bond_atom_site_label_1
_geom_bond_atom_site_label_2
_geom_bond_distance
_geom_bond_site_symmetry_2
Cd1 O6 2.195(5) 9_554
Cd1 O3 2.263(5) .
Cd1 O2W 2.279(5) .
Cd1 O1 2.295(5) .
Cd1 O1W 2.352(5) 10_665
Cd1 O1W 2.444(5) .
Cd2 O5 2.161(6) 9_554
Cd2 O7 2.194(5) .
Cd2 O2 2.246(5) .
Cd2 O4 2.292(5) 11
Cd2 O3 2.485(5) 11
Cd2 C5 2.749(7) 11
O1 C4 1.254(8) .
O2 C4 1.251(9) .
O3 C5 1.257(8) .
O3 Cd2 2.485(5) 12
O4 C5 1.252(8) .
O4 Cd2 2.292(5) 12
O5 C6 1.236(9) .
O5 Cd2 2.161(6) 5
O6 C6 1.249(9) .
O6 Cd1 2.195(5) 5
O7 C8 1.258(8) .
O8 C8 1.237(8) .
O1W Cd1 2.352(5) 10_665
C1 C4 1.532(9) .
C1 C3 1.535(9) 13
C1 C2 1.542(9) .
C2 C5 1.526(9) .
C2 C3 1.544(8) .
C3 C6 1.522(9) .
C3 C1 1.535(9) 13
C5 Cd2 2.749(7) 12
C7 C8 1.532(10) .
C7 C7 1.540(7) 17_554
C7 C7 1.540(7) 18_544
O4W O4W' 1.28(4) .

loop_
_geom_hbond_atom_site_label_D
_geom_hbond_atom_site_label_H
_geom_hbond_atom_site_label_A
_geom_hbond_distance_DH
_geom_hbond_distance_HA
_geom_hbond_distance_DA
_geom_hbond_angle_DHA
_geom_hbond_site_symmetry_A
O1W H1WA O3W 0.853(10) 1.87(3) 2.698(10) 162(8) .
O1W H1WB O8 0.853(10) 1.783(13) 2.636(7) 178(11) 5
O2W H2WA O6 0.85 2.38 3.100(9) 143.1 15
O2W H2WA O4 0.85 2.48 3.000(7) 120.5 15
O2W H2WB O4W' 0.85 2.25 2.96(4) 140.3 .
O2W H2WB O4W 0.85 2.31 2.75(3) 112.3 .
O3W H3WA O7 0.852(10) 2.19(8) 2.880(9) 137(10) 12
O3W H3WB O1 0.853(10) 2.58(7) 3.132(9) 123(7) 12
